data_4327228
loop_
_publ_author_name
'Miao Du'
'Xiu-Juan Jiang'
'Xiao-Jun Zhao'

_publ_contact_author
;
  Miao Du
  College of Chemistry and Life Science, Tianjin Normal University, 
  Tianjin 300074, P. R. China
;
_publ_contact_author_email dumiao@public.tpt.tj.cn
_publ_section_title
;
 Molecular Tectonics of Mixed-Ligand Metal-Organic Frameworks: Positional
 Isomeric Effect, Metal-Directed Assembly, and Structural Diversification
;
_journal_name_full 'Inorganic Chemistry'
_journal_page_first 3984
_journal_page_last 3995
_journal_paper_doi 10.1021/ic062098+
_journal_volume 46
_journal_year 2007
_chemical_formula_sum 'C29 H41 N9 Ni O10'
_chemical_formula_weight 734.42
_chemical_name_systematic
; 
 ? 
;
_space_group_IT_number 14
_symmetry_cell_setting monoclinic
_symmetry_space_group_name_Hall '-P 2ybc'
_symmetry_space_group_name_H-M 'P 1 21/c 1'
_atom_sites_solution_hydrogens geom
_atom_sites_solution_primary direct
_atom_sites_solution_secondary difmap
_audit_creation_method SHELXL-97
_cell_angle_alpha 90.00
_cell_angle_beta 111.813(6)
_cell_angle_gamma 90.00
_cell_formula_units_Z 4
_cell_length_a 10.105(4)
_cell_length_b 28.745(12)
_cell_length_c 13.072(5)
_cell_measurement_reflns_used 2324
_cell_measurement_temperature 273(2)
_cell_measurement_theta_max 20.70
_cell_measurement_theta_min 2.20
_cell_volume 3525(2)
_computing_cell_refinement 'Bruker APEX II'
_computing_data_collection 'Bruker APEX II'
_computing_data_reduction 'Bruker SAINT'
_computing_molecular_graphics 'Bruker SHELXTL'
_computing_publication_material 'Bruker SHELXTL'
_computing_structure_refinement 'SHELXL-97 (Sheldrick, 1997)'
_computing_structure_solution 'SHELXS-97 (Sheldrick, 1990)'
_diffrn_ambient_temperature 273(2)
_diffrn_measured_fraction_theta_full 0.972
_diffrn_measured_fraction_theta_max 0.972
_diffrn_measurement_device_type 'APEX II CCD area detector'
_diffrn_measurement_method 'phi and omega scans'
_diffrn_radiation_monochromator graphite
_diffrn_radiation_source 'fine-focus sealed tube'
_diffrn_radiation_type MoK\a
_diffrn_radiation_wavelength 0.71073
_diffrn_reflns_av_R_equivalents 0.0787
_diffrn_reflns_av_sigmaI/netI 0.0928
_diffrn_reflns_limit_h_max 12
_diffrn_reflns_limit_h_min -10
_diffrn_reflns_limit_k_max 34
_diffrn_reflns_limit_k_min -34
_diffrn_reflns_limit_l_max 15
_diffrn_reflns_limit_l_min -14
_diffrn_reflns_number 18413
_diffrn_reflns_theta_full 25.03
_diffrn_reflns_theta_max 25.03
_diffrn_reflns_theta_min 2.20
_exptl_absorpt_coefficient_mu 0.616
_exptl_absorpt_correction_T_max 1.000000
_exptl_absorpt_correction_T_min 0.588464
_exptl_absorpt_correction_type multi-scan
_exptl_absorpt_process_details SADABS
_exptl_crystal_colour Green
_exptl_crystal_density_diffrn 1.384
_exptl_crystal_density_meas ?
_exptl_crystal_description Block
_exptl_crystal_F_000 1544
_exptl_crystal_size_max 0.42
_exptl_crystal_size_mid 0.32
_exptl_crystal_size_min 0.10
_refine_diff_density_max 1.050
_refine_diff_density_min -0.590
_refine_diff_density_rms 0.097
_refine_ls_extinction_method none
_refine_ls_goodness_of_fit_ref 1.024
_refine_ls_hydrogen_treatment constr
_refine_ls_matrix_type full
_refine_ls_number_parameters 447
_refine_ls_number_reflns 6047
_refine_ls_number_restraints 0
_refine_ls_restrained_S_all 1.024
_refine_ls_R_factor_all 0.0878
_refine_ls_R_factor_gt 0.0584
_refine_ls_shift/su_max 0.001
_refine_ls_shift/su_mean 0.000
_refine_ls_structure_factor_coef Fsqd
_refine_ls_weighting_details 'calc w=1/[\s^2^(Fo^2^)+(0.1014P)^2^+4.1693P] where P=(Fo^2^+2Fc^2^)/3'
_refine_ls_weighting_scheme calc
_refine_ls_wR_factor_gt 0.1216
_refine_ls_wR_factor_ref 0.1851
_reflns_number_gt 3939
_reflns_number_total 6047
_reflns_threshold_expression >2sigma(I)
_cod_data_source_file ic0620982B2B-file002_4.cif
_cod_data_source_block 4
_cod_depositor_comments
;
The following automatic conversions were performed:

'_exptl_crystal_density_meas' value 'none' was changed to '?' - the
value is perceived as not measured.

Automatic conversion script
Id: cif_fix_values 3008 2015-01-20 13:52:24Z robertas 
;
_cod_database_code 4327228

loop_
_symmetry_equiv_pos_as_xyz
'x, y, z'
'-x, y+1/2, -z+1/2'
'-x, -y, -z'
'x, -y-1/2, z-1/2'

loop_
_atom_site_label
_atom_site_type_symbol
_atom_site_fract_x
_atom_site_fract_y
_atom_site_fract_z
_atom_site_U_iso_or_equiv
_atom_site_adp_type
_atom_site_occupancy
_atom_site_symmetry_multiplicity
_atom_site_calc_flag
_atom_site_refinement_flags
Ni1 Ni 1.04015(7) 1.03972(2) 0.73768(5) 0.0285(2) Uani 1 1 d .
O1 O 0.8433(4) 1.03160(11) 0.7601(3) 0.0332(8) Uani 1 1 d .
O2 O 0.8494(4) 1.05129(12) 0.5998(3) 0.0363(9) Uani 1 1 d .
O3 O 0.1834(4) 1.05140(11) 0.6681(3) 0.0345(8) Uani 1 1 d .
O4 O 0.3816(5) 1.0439(2) 0.8137(4) 0.0747(16) Uani 1 1 d .
O5 O 1.1843(4) 1.02970(12) 0.8941(3) 0.0396(9) Uani 1 1 d .
H5A H 1.1876 1.0129 0.9486 0.059 Uiso 1 1 d R
H5B H 1.2588 1.0307 0.8785 0.059 Uiso 1 1 d R
O6 O 0.7524(8) 0.1284(2) 0.9740(7) 0.116(2) Uani 1 1 d .
O7 O 0.3917(15) 0.3076(5) -0.1433(10) 0.218(6) Uani 1 1 d .
O8 O 0.6436(10) 0.1680(4) 0.1938(9) 0.177(4) Uani 1 1 d .
N1 N 1.0347(5) 0.96846(14) 0.7001(4) 0.0336(10) Uani 1 1 d .
N2 N 0.9306(7) 0.81070(15) 0.5175(4) 0.0539(15) Uani 1 1 d .
N3 N 0.9210(7) 0.76254(15) 0.5205(4) 0.0554(15) Uani 1 1 d .
N4 N 1.0207(5) 0.78836(14) 0.6887(4) 0.0359(11) Uani 1 1 d .
N5 N 1.1006(6) 0.78695(16) 0.8027(4) 0.0523(14) Uani 1 1 d .
H5A' H 1.0323 0.7942 0.8280 0.063 Uiso 1 1 d R
H5B' H 1.1559 0.8121 0.8102 0.063 Uiso 1 1 d R
N6 N 0.9636(4) 0.60975(13) 0.7207(3) 0.0305(10) Uani 1 1 d .
N7 N 0.5570(10) 0.1693(3) 0.8968(8) 0.124(3) Uani 1 1 d .
N8 N 0.5527(13) 0.3161(3) 0.0216(10) 0.132(4) Uani 1 1 d .
N9 N 0.4914(9) 0.1073(3) 0.1527(7) 0.105(3) Uani 1 1 d .
C1 C 1.0580(6) 0.90600(16) 0.5907(4) 0.0324(12) Uani 1 1 d .
H1 H 1.0824 0.8959 0.5325 0.039 Uiso 1 1 calc R
C2 C 1.0679(6) 0.95186(17) 0.6176(4) 0.0334(12) Uani 1 1 d .
H2 H 1.0992 0.9725 0.5767 0.040 Uiso 1 1 calc R
C3 C 0.9906(6) 0.93822(18) 0.7580(5) 0.0397(14) Uani 1 1 d .
H3 H 0.9677 0.9495 0.8161 0.048 Uiso 1 1 calc R
C4 C 0.9773(6) 0.89191(18) 0.7367(5) 0.0421(14) Uani 1 1 d .
H4 H 0.9458 0.8722 0.7792 0.050 Uiso 1 1 calc R
C5 C 1.0115(6) 0.87420(17) 0.6502(4) 0.0343(12) Uani 1 1 d .
C6 C 0.9912(6) 0.82528(17) 0.6184(5) 0.0374(13) Uani 1 1 d .
C7 C 0.9746(7) 0.75037(18) 0.6245(5) 0.0429(14) Uani 1 1 d .
C8 C 0.9765(6) 0.70222(16) 0.6635(5) 0.0350(13) Uani 1 1 d .
C9 C 0.9578(7) 0.69122(17) 0.7585(5) 0.0402(13) Uani 1 1 d .
H9 H 0.9514 0.7145 0.8058 0.048 Uiso 1 1 calc R
C10 C 0.9487(6) 0.64495(18) 0.7835(5) 0.0382(13) Uani 1 1 d .
H10 H 0.9314 0.6378 0.8468 0.046 Uiso 1 1 calc R
C11 C 0.9831(6) 0.62121(19) 0.6291(5) 0.0434(14) Uani 1 1 d .
H11 H 0.9926 0.5974 0.5840 0.052 Uiso 1 1 calc R
C12 C 0.9899(7) 0.66619(18) 0.5975(5) 0.0436(14) Uani 1 1 d .
H12 H 1.0034 0.6726 0.5323 0.052 Uiso 1 1 calc R
C13 C 0.3994(5) 1.05337(18) 0.6399(4) 0.0317(12) Uani 1 1 d .
C14 C 0.5457(6) 1.04645(19) 0.6809(5) 0.0397(13) Uani 1 1 d .
H14 H 0.5924 1.0392 0.7550 0.048 Uiso 1 1 calc R
C15 C 0.6223(6) 1.05005(19) 0.6148(4) 0.0352(13) Uani 1 1 d .
C16 C 0.5532(6) 1.0598(2) 0.5049(5) 0.0451(15) Uani 1 1 d .
H16 H 0.6049 1.0622 0.4592 0.054 Uiso 1 1 calc R
C17 C 0.4071(7) 1.0661(2) 0.4616(5) 0.0542(17) Uani 1 1 d .
H17 H 0.3603 1.0725 0.3871 0.065 Uiso 1 1 calc R
C18 C 0.3314(6) 1.0628(2) 0.5302(5) 0.0478(15) Uani 1 1 d .
H18 H 0.2331 1.0670 0.5014 0.057 Uiso 1 1 calc R
C19 C 0.3173(6) 1.04902(19) 0.7149(5) 0.0382(13) Uani 1 1 d .
C20 C 0.7810(5) 1.04405(17) 0.6603(4) 0.0299(11) Uani 1 1 d .
C21 C 0.6386(17) 0.2140(4) 0.9168(12) 0.167(6) Uani 1 1 d .
H21A H 0.6386 0.2281 0.9834 0.250 Uiso 1 1 calc R
H21B H 0.5946 0.2348 0.8560 0.250 Uiso 1 1 calc R
H21C H 0.7350 0.2079 0.9237 0.250 Uiso 1 1 calc R
C22 C 0.4008(14) 0.1715(7) 0.8507(15) 0.222(9) Uani 1 1 d .
H22A H 0.3689 0.1816 0.7755 0.333 Uiso 1 1 calc R
H22B H 0.3687 0.1930 0.8927 0.333 Uiso 1 1 calc R
H22C H 0.3624 0.1412 0.8539 0.333 Uiso 1 1 calc R
C23 C 0.6259(12) 0.1300(4) 0.9262(9) 0.112(4) Uani 1 1 d .
H23 H 0.5749 0.1022 0.9095 0.134 Uiso 1 1 calc R
C24 C 0.562(4) 0.3139(8) 0.1285(18) 0.38(2) Uani 1 1 d .
H24A H 0.6371 0.3342 0.1727 0.573 Uiso 1 1 d R
H24B H 0.5835 0.2825 0.1547 0.573 Uiso 1 1 d R
H24C H 0.4737 0.3233 0.1336 0.573 Uiso 1 1 d R
C25 C 0.6869(19) 0.3245(6) 0.011(2) 0.299(16) Uani 1 1 d .
H25A H 0.6718 0.3296 -0.0650 0.448 Uiso 1 1 calc R
H25B H 0.7479 0.2981 0.0381 0.448 Uiso 1 1 calc R
H25C H 0.7308 0.3515 0.0532 0.448 Uiso 1 1 calc R
C26 C 0.4448(18) 0.3124(5) -0.0581(19) 0.194(10) Uani 1 1 d .
H26 H 0.3721 0.3152 -0.0309 0.232 Uiso 1 1 calc R
C27 C 0.3491(16) 0.0954(6) 0.1357(12) 0.193(7) Uani 1 1 d .
H27A H 0.3470 0.0781 0.1978 0.289 Uiso 1 1 calc R
H27B H 0.3100 0.0768 0.0703 0.289 Uiso 1 1 calc R
H27C H 0.2936 0.1232 0.1273 0.289 Uiso 1 1 calc R
C28 C 0.581(2) 0.0720(8) 0.1567(15) 0.265(12) Uani 1 1 d .
H28A H 0.6763 0.0836 0.1800 0.398 Uiso 1 1 calc R
H28B H 0.5542 0.0583 0.0849 0.398 Uiso 1 1 calc R
H28C H 0.5748 0.0490 0.2080 0.398 Uiso 1 1 calc R
C29 C 0.532(2) 0.1509(7) 0.1709(13) 0.195(8) Uani 1 1 d .
H29 H 0.4583 0.1717 0.1645 0.234 Uiso 1 1 calc R
O9 O 0.1648(6) 0.96216(17) 0.0271(4) 0.0754(15) Uani 1 1 d .
H9A H 0.1758 0.9720 0.0914 0.113 Uiso 1 1 d R
H9B H 0.0975 0.9429 -0.0026 0.113 Uiso 1 1 d R
O10 O 0.8337(6) 0.69941(17) 0.3347(4) 0.0770(15) Uani 1 1 d .
H10A H 0.8291 0.7232 0.3723 0.115 Uiso 1 1 d R
H10B H 0.7674 0.6964 0.2718 0.115 Uiso 1 1 d R

loop_
_atom_site_aniso_label
_atom_site_aniso_U_11
_atom_site_aniso_U_22
_atom_site_aniso_U_33
_atom_site_aniso_U_23
_atom_site_aniso_U_13
_atom_site_aniso_U_12
Ni1 0.0243(4) 0.0200(3) 0.0445(4) -0.0011(3) 0.0164(3) -0.0004(3)
O1 0.0267(19) 0.035(2) 0.041(2) 0.0001(16) 0.0165(17) -0.0014(15)
O2 0.026(2) 0.041(2) 0.047(2) 0.0022(16) 0.0190(18) 0.0001(16)
O3 0.024(2) 0.0308(19) 0.052(2) -0.0002(16) 0.0184(17) -0.0012(15)
O4 0.030(2) 0.149(5) 0.047(3) 0.009(3) 0.017(2) -0.006(3)
O5 0.035(2) 0.039(2) 0.046(2) 0.0041(17) 0.0162(18) 0.0026(17)
O6 0.091(5) 0.094(5) 0.163(7) 0.003(4) 0.047(5) 0.009(4)
O7 0.197(13) 0.214(12) 0.151(10) -0.048(9) -0.042(8) 0.031(9)
O8 0.110(7) 0.203(11) 0.223(10) -0.019(8) 0.067(7) -0.067(7)
N1 0.032(2) 0.027(2) 0.044(3) 0.0039(18) 0.016(2) -0.0007(18)
N2 0.094(4) 0.020(2) 0.048(3) 0.002(2) 0.027(3) -0.008(3)
N3 0.096(5) 0.021(2) 0.051(3) -0.003(2) 0.030(3) -0.006(3)
N4 0.042(3) 0.024(2) 0.042(3) 0.0016(19) 0.014(2) -0.0036(19)
N5 0.063(4) 0.031(3) 0.050(3) 0.009(2) 0.007(3) -0.005(2)
N6 0.033(3) 0.020(2) 0.042(3) -0.0028(17) 0.018(2) 0.0007(17)
N7 0.095(7) 0.103(7) 0.155(8) -0.027(6) 0.024(6) 0.032(6)
N8 0.119(9) 0.102(7) 0.135(9) -0.002(6) 0.000(7) 0.019(6)
N9 0.070(6) 0.112(7) 0.117(7) -0.026(5) 0.017(5) -0.014(5)
C1 0.035(3) 0.021(3) 0.043(3) 0.000(2) 0.017(3) 0.002(2)
C2 0.036(3) 0.026(3) 0.043(3) 0.000(2) 0.020(3) -0.003(2)
C3 0.055(4) 0.028(3) 0.045(3) -0.002(2) 0.029(3) -0.003(3)
C4 0.050(4) 0.026(3) 0.057(4) 0.005(2) 0.028(3) -0.004(3)
C5 0.040(3) 0.026(3) 0.035(3) -0.002(2) 0.011(3) 0.000(2)
C6 0.050(4) 0.024(3) 0.042(3) 0.003(2) 0.022(3) 0.000(2)
C7 0.059(4) 0.025(3) 0.050(4) -0.002(2) 0.027(3) 0.000(3)
C8 0.042(3) 0.012(2) 0.051(3) 0.001(2) 0.017(3) -0.001(2)
C9 0.058(4) 0.020(3) 0.046(3) -0.005(2) 0.023(3) -0.001(3)
C10 0.047(3) 0.028(3) 0.044(3) -0.002(2) 0.022(3) -0.001(2)
C11 0.056(4) 0.028(3) 0.054(4) -0.004(2) 0.029(3) 0.008(3)
C12 0.063(4) 0.029(3) 0.050(3) -0.003(2) 0.034(3) -0.007(3)
C13 0.019(3) 0.037(3) 0.039(3) 0.000(2) 0.012(2) 0.002(2)
C14 0.033(3) 0.044(3) 0.045(3) 0.004(3) 0.018(3) 0.000(3)
C15 0.024(3) 0.043(3) 0.041(3) 0.000(2) 0.014(2) 0.001(2)
C16 0.036(3) 0.058(4) 0.051(4) 0.003(3) 0.026(3) -0.002(3)
C17 0.033(4) 0.086(5) 0.043(4) 0.010(3) 0.014(3) 0.004(3)
C18 0.021(3) 0.056(4) 0.070(4) 0.001(3) 0.021(3) -0.002(3)
C19 0.025(3) 0.040(3) 0.056(4) 0.001(3) 0.022(3) -0.004(2)
C20 0.026(3) 0.025(3) 0.043(3) 0.000(2) 0.017(3) 0.000(2)
C21 0.174(14) 0.093(9) 0.186(14) -0.024(8) 0.013(11) 0.018(9)
C22 0.071(9) 0.26(2) 0.27(2) -0.021(15) -0.008(11) 0.021(11)
C23 0.077(7) 0.130(10) 0.119(9) -0.019(7) 0.025(7) 0.017(7)
C24 0.80(8) 0.22(2) 0.20(2) 0.065(17) 0.26(3) 0.20(3)
C25 0.109(14) 0.146(16) 0.60(5) -0.03(2) 0.08(2) -0.041(11)
C26 0.130(13) 0.105(10) 0.25(2) -0.060(13) -0.047(15) 0.037(9)
C27 0.131(13) 0.240(19) 0.184(14) -0.110(13) 0.032(11) -0.020(12)
C28 0.22(2) 0.30(3) 0.27(2) 0.075(18) 0.079(17) 0.19(2)
C29 0.20(2) 0.23(2) 0.167(14) -0.066(13) 0.085(14) -0.106(17)
O9 0.100(4) 0.073(3) 0.064(3) 0.020(2) 0.043(3) 0.000(3)
O10 0.080(4) 0.070(3) 0.079(3) -0.026(3) 0.027(3) 0.001(3)

loop_
_atom_type_symbol
_atom_type_description
_atom_type_scat_dispersion_real
_atom_type_scat_dispersion_imag
_atom_type_scat_source
C C 0.0033 0.0016 'International Tables Vol C Tables 4.2.6.8 and 6.1.1.4'
H H 0.0000 0.0000 'International Tables Vol C Tables 4.2.6.8 and 6.1.1.4'
N N 0.0061 0.0033 'International Tables Vol C Tables 4.2.6.8 and 6.1.1.4'
O O 0.0106 0.0060 'International Tables Vol C Tables 4.2.6.8 and 6.1.1.4'
Ni Ni 0.3393 1.1124 'International Tables Vol C Tables 4.2.6.8 and 6.1.1.4'

loop_
_geom_angle_atom_site_label_1
_geom_angle_atom_site_label_2
_geom_angle_atom_site_label_3
_geom_angle
_geom_angle_site_symmetry_1
_geom_angle_site_symmetry_3
O3 Ni1 O5 96.40(15) 1_655 .
O3 Ni1 N6 92.44(15) 1_655 2_756
O5 Ni1 N6 87.16(15) . 2_756
O3 Ni1 N1 91.01(15) 1_655 .
O5 Ni1 N1 92.51(16) . .
N6 Ni1 N1 176.55(16) 2_756 .
O3 Ni1 O2 99.78(14) 1_655 .
O5 Ni1 O2 163.37(14) . .
N6 Ni1 O2 88.36(15) 2_756 .
N1 Ni1 O2 91.01(15) . .
O3 Ni1 O1 161.94(15) 1_655 .
O5 Ni1 O1 101.64(15) . .
N6 Ni1 O1 87.80(15) 2_756 .
N1 Ni1 O1 88.90(15) . .
O2 Ni1 O1 62.17(14) . .
O3 Ni1 C20 130.52(16) 1_655 .
O5 Ni1 C20 132.84(16) . .
N6 Ni1 C20 86.46(17) 2_756 .
N1 Ni1 C20 91.26(17) . .
O2 Ni1 C20 30.76(15) . .
O1 Ni1 C20 31.46(15) . .
C20 O1 Ni1 87.7(3) . .
C20 O2 Ni1 88.7(3) . .
C19 O3 Ni1 126.6(4) . 1_455
Ni1 O5 H5A 135.2 . .
Ni1 O5 H5B 97.0 . .
H5A O5 H5B 117.2 . .
C2 N1 C3 117.7(4) . .
C2 N1 Ni1 123.1(3) . .
C3 N1 Ni1 119.2(4) . .
C6 N2 N3 107.7(4) . .
C7 N3 N2 106.8(4) . .
C7 N4 C6 105.9(5) . .
C7 N4 N5 124.4(4) . .
C6 N4 N5 129.2(4) . .
N4 N5 H5A' 99.7 . .
N4 N5 H5B' 100.5 . .
H5A' N5 H5B' 107.9 . .
C11 N6 C10 116.9(4) . .
C11 N6 Ni1 119.8(3) . 2_746
C10 N6 Ni1 123.3(4) . 2_746
C23 N7 C22 122.1(12) . .
C23 N7 C21 119.5(11) . .
C22 N7 C21 118.3(11) . .
C26 N8 C24 125(2) . .
C26 N8 C25 121(2) . .
C24 N8 C25 113.4(19) . .
C29 N9 C28 123.8(15) . .
C29 N9 C27 119.1(13) . .
C28 N9 C27 116.9(15) . .
C2 C1 C5 120.1(5) . .
C2 C1 H1 120.0 . .
C5 C1 H1 120.0 . .
N1 C2 C1 122.7(5) . .
N1 C2 H2 118.6 . .
C1 C2 H2 118.6 . .
N1 C3 C4 123.5(5) . .
N1 C3 H3 118.3 . .
C4 C3 H3 118.3 . .
C3 C4 C5 119.3(5) . .
C3 C4 H4 120.4 . .
C5 C4 H4 120.4 . .
C1 C5 C4 116.7(5) . .
C1 C5 C6 121.1(5) . .
C4 C5 C6 122.1(5) . .
N2 C6 N4 109.6(5) . .
N2 C6 C5 124.2(5) . .
N4 C6 C5 125.9(5) . .
N3 C7 N4 110.0(5) . .
N3 C7 C8 123.9(5) . .
N4 C7 C8 126.0(5) . .
C9 C8 C12 118.2(5) . .
C9 C8 C7 123.1(5) . .
C12 C8 C7 118.6(5) . .
C8 C9 C10 119.0(5) . .
C8 C9 H9 120.5 . .
C10 C9 H9 120.5 . .
N6 C10 C9 123.1(5) . .
N6 C10 H10 118.4 . .
C9 C10 H10 118.4 . .
N6 C11 C12 123.3(5) . .
N6 C11 H11 118.3 . .
C12 C11 H11 118.3 . .
C11 C12 C8 119.4(5) . .
C11 C12 H12 120.3 . .
C8 C12 H12 120.3 . .
C18 C13 C14 118.8(5) . .
C18 C13 C19 121.0(5) . .
C14 C13 C19 120.1(5) . .
C15 C14 C13 121.3(5) . .
C15 C14 H14 119.3 . .
C13 C14 H14 119.3 . .
C14 C15 C16 119.4(5) . .
C14 C15 C20 121.1(5) . .
C16 C15 C20 119.5(5) . .
C15 C16 C17 120.3(5) . .
C15 C16 H16 119.8 . .
C17 C16 H16 119.8 . .
C18 C17 C16 119.4(6) . .
C18 C17 H17 120.3 . .
C16 C17 H17 120.3 . .
C13 C18 C17 120.7(5) . .
C13 C18 H18 119.7 . .
C17 C18 H18 119.7 . .
O4 C19 O3 124.9(5) . .
O4 C19 C13 119.6(5) . .
O3 C19 C13 115.5(5) . .
O2 C20 O1 121.3(5) . .
O2 C20 C15 119.5(5) . .
O1 C20 C15 119.2(4) . .
O2 C20 Ni1 60.5(3) . .
O1 C20 Ni1 60.9(3) . .
C15 C20 Ni1 176.2(4) . .
N7 C21 H21A 109.5 . .
N7 C21 H21B 109.5 . .
H21A C21 H21B 109.5 . .
N7 C21 H21C 109.5 . .
H21A C21 H21C 109.5 . .
H21B C21 H21C 109.5 . .
N7 C22 H22A 109.5 . .
N7 C22 H22B 109.5 . .
H22A C22 H22B 109.5 . .
N7 C22 H22C 109.5 . .
H22A C22 H22C 109.5 . .
H22B C22 H22C 109.5 . .
O6 C23 N7 122.3(12) . .
O6 C23 H23 118.9 . .
N7 C23 H23 118.9 . .
N8 C24 H24A 109.0 . .
N8 C24 H24B 109.3 . .
H24A C24 H24B 109.5 . .
N8 C24 H24C 110.1 . .
H24A C24 H24C 109.5 . .
H24B C24 H24C 109.5 . .
N8 C25 H25A 109.5 . .
N8 C25 H25B 109.5 . .
H25A C25 H25B 109.5 . .
N8 C25 H25C 109.5 . .
H25A C25 H25C 109.5 . .
H25B C25 H25C 109.5 . .
O7 C26 N8 151(3) . .
O7 C26 H26 104.6 . .
N8 C26 H26 104.6 . .
N9 C27 H27A 109.5 . .
N9 C27 H27B 109.5 . .
H27A C27 H27B 109.5 . .
N9 C27 H27C 109.5 . .
H27A C27 H27C 109.5 . .
H27B C27 H27C 109.5 . .
N9 C28 H28A 109.5 . .
N9 C28 H28B 109.5 . .
H28A C28 H28B 109.5 . .
N9 C28 H28C 109.5 . .
H28A C28 H28C 109.5 . .
H28B C28 H28C 109.5 . .
O8 C29 N9 131(2) . .
O8 C29 H29 114.6 . .
N9 C29 H29 114.6 . .
H9A O9 H9B 117.0 . .
H10A O10 H10B 116.6 . .

loop_
_geom_bond_atom_site_label_1
_geom_bond_atom_site_label_2
_geom_bond_distance
_geom_bond_site_symmetry_2
Ni1 O3 2.003(4) 1_655
Ni1 O5 2.042(4) .
Ni1 N6 2.089(4) 2_756
Ni1 N1 2.102(4) .
Ni1 O2 2.119(4) .
Ni1 O1 2.129(4) .
Ni1 C20 2.434(5) .
O1 C20 1.271(6) .
O2 C20 1.245(6) .
O3 C19 1.263(6) .
O3 Ni1 2.003(3) 1_455
O4 C19 1.220(7) .
O5 H5A 0.8500 .
O5 H5B 0.8500 .
O6 C23 1.197(11) .
O7 C26 1.05(2) .
O8 C29 1.167(16) .
N1 C2 1.331(7) .
N1 C3 1.334(7) .
N2 C6 1.300(7) .
N2 N3 1.389(6) .
N3 C7 1.310(7) .
N4 C7 1.350(7) .
N4 C6 1.362(7) .
N4 N5 1.408(6) .
N5 H5A' 0.8935 .
N5 H5B' 0.8970 .
N6 C11 1.326(7) .
N6 C10 1.346(6) .
N6 Ni1 2.089(4) 2_746
N7 C23 1.309(13) .
N7 C22 1.467(15) .
N7 C21 1.497(15) .
N8 C26 1.201(16) .
N8 C24 1.367(19) .
N8 C25 1.43(2) .
N9 C29 1.314(18) .
N9 C28 1.343(15) .
N9 C27 1.413(16) .
C1 C2 1.358(7) .
C1 C5 1.390(7) .
C1 H1 0.9300 .
C2 H2 0.9300 .
C3 C4 1.356(7) .
C3 H3 0.9300 .
C4 C5 1.396(7) .
C4 H4 0.9300 .
C5 C6 1.459(7) .
C7 C8 1.473(7) .
C8 C9 1.360(8) .
C8 C12 1.387(7) .
C9 C10 1.381(7) .
C9 H9 0.9300 .
C10 H10 0.9300 .
C11 C12 1.367(8) .
C11 H11 0.9300 .
C12 H12 0.9300 .
C13 C18 1.367(8) .
C13 C14 1.387(7) .
C13 C19 1.507(7) .
C14 C15 1.362(8) .
C14 H14 0.9300 .
C15 C16 1.373(8) .
C15 C20 1.499(7) .
C16 C17 1.383(8) .
C16 H16 0.9300 .
C17 C18 1.381(8) .
C17 H17 0.9300 .
C18 H18 0.9300 .
C21 H21A 0.9600 .
C21 H21B 0.9600 .
C21 H21C 0.9600 .
C22 H22A 0.9600 .
C22 H22B 0.9600 .
C22 H22C 0.9600 .
C23 H23 0.9300 .
C24 H24A 0.9600 .
C24 H24B 0.9600 .
C24 H24C 0.9600 .
C25 H25A 0.9600 .
C25 H25B 0.9600 .
C25 H25C 0.9600 .
C26 H26 0.9300 .
C27 H27A 0.9600 .
C27 H27B 0.9600 .
C27 H27C 0.9600 .
C28 H28A 0.9600 .
C28 H28B 0.9600 .
C28 H28C 0.9600 .
C29 H29 0.9300 .
O9 H9A 0.8538 .
O9 H9B 0.8501 .
O10 H10A 0.8525 .
O10 H10B 0.8511 .

loop_
_geom_torsion_atom_site_label_1
_geom_torsion_atom_site_label_2
_geom_torsion_atom_site_label_3
_geom_torsion_atom_site_label_4
_geom_torsion
_geom_torsion_site_symmetry_1
O3 Ni1 O1 C20 -4.3(6) 1_655
O5 Ni1 O1 C20 173.5(3) .
N6 Ni1 O1 C20 86.8(3) 2_756
N1 Ni1 O1 C20 -94.2(3) .
O2 Ni1 O1 C20 -2.5(3) .
O3 Ni1 O2 C20 -178.0(3) 1_655
O5 Ni1 O2 C20 -11.5(6) .
N6 Ni1 O2 C20 -85.8(3) 2_756
N1 Ni1 O2 C20 90.8(3) .
O1 Ni1 O2 C20 2.5(3) .
O3 Ni1 N1 C2 -24.9(4) 1_655
O5 Ni1 N1 C2 -121.4(4) .
O2 Ni1 N1 C2 74.9(4) .
O1 Ni1 N1 C2 137.0(4) .
C20 Ni1 N1 C2 105.7(4) .
O3 Ni1 N1 C3 157.9(4) 1_655
O5 Ni1 N1 C3 61.4(4) .
O2 Ni1 N1 C3 -102.3(4) .
O1 Ni1 N1 C3 -40.2(4) .
C20 Ni1 N1 C3 -71.5(4) .
C6 N2 N3 C7 1.1(8) .
C3 N1 C2 C1 0.3(8) .
Ni1 N1 C2 C1 -177.0(4) .
C5 C1 C2 N1 0.1(8) .
C2 N1 C3 C4 -0.4(8) .
Ni1 N1 C3 C4 176.9(5) .
N1 C3 C4 C5 0.2(9) .
C2 C1 C5 C4 -0.2(8) .
C2 C1 C5 C6 176.0(5) .
C3 C4 C5 C1 0.1(8) .
C3 C4 C5 C6 -176.1(6) .
N3 N2 C6 N4 -0.6(7) .
N3 N2 C6 C5 -175.6(5) .
C7 N4 C6 N2 0.0(7) .
N5 N4 C6 N2 171.4(6) .
C7 N4 C6 C5 174.8(6) .
N5 N4 C6 C5 -13.8(10) .
C1 C5 C6 N2 -43.2(9) .
C4 C5 C6 N2 132.8(7) .
C1 C5 C6 N4 142.7(6) .
C4 C5 C6 N4 -41.3(9) .
N2 N3 C7 N4 -1.1(7) .
N2 N3 C7 C8 176.3(5) .
C6 N4 C7 N3 0.7(7) .
N5 N4 C7 N3 -171.2(5) .
C6 N4 C7 C8 -176.6(6) .
N5 N4 C7 C8 11.5(9) .
N3 C7 C8 C9 -143.7(7) .
N4 C7 C8 C9 33.2(9) .
N3 C7 C8 C12 32.6(9) .
N4 C7 C8 C12 -150.5(6) .
C12 C8 C9 C10 -2.0(9) .
C7 C8 C9 C10 174.3(6) .
C11 N6 C10 C9 -2.3(8) .
Ni1 N6 C10 C9 176.9(4) 2_746
C8 C9 C10 N6 3.0(9) .
C10 N6 C11 C12 0.7(9) .
Ni1 N6 C11 C12 -178.5(5) 2_746
N6 C11 C12 C8 0.2(10) .
C9 C8 C12 C11 0.4(9) .
C7 C8 C12 C11 -176.0(6) .
C18 C13 C14 C15 1.7(8) .
C19 C13 C14 C15 179.8(5) .
C13 C14 C15 C16 -1.3(8) .
C13 C14 C15 C20 178.0(5) .
C14 C15 C16 C17 0.2(9) .
C20 C15 C16 C17 -179.1(5) .
C15 C16 C17 C18 0.4(10) .
C14 C13 C18 C17 -1.0(9) .
C19 C13 C18 C17 -179.1(6) .
C16 C17 C18 C13 0.0(10) .
Ni1 O3 C19 O4 -8.2(8) 1_455
Ni1 O3 C19 C13 172.3(3) 1_455
C18 C13 C19 O4 -174.7(6) .
C14 C13 C19 O4 7.1(8) .
C18 C13 C19 O3 4.8(8) .
C14 C13 C19 O3 -173.3(5) .
Ni1 O2 C20 O1 -4.4(5) .
Ni1 O2 C20 C15 175.6(4) .
Ni1 O1 C20 O2 4.4(5) .
Ni1 O1 C20 C15 -175.7(4) .
C14 C15 C20 O2 -174.1(5) .
C16 C15 C20 O2 5.2(8) .
C14 C15 C20 O1 5.9(8) .
C16 C15 C20 O1 -174.8(5) .
O3 Ni1 C20 O2 2.6(4) 1_655
O5 Ni1 C20 O2 175.6(2) .
N6 Ni1 C20 O2 92.7(3) 2_756
N1 Ni1 C20 O2 -89.9(3) .
O1 Ni1 C20 O2 -175.7(5) .
O3 Ni1 C20 O1 178.2(2) 1_655
O5 Ni1 C20 O1 -8.8(4) .
N6 Ni1 C20 O1 -91.6(3) 2_756
N1 Ni1 C20 O1 85.8(3) .
O2 Ni1 C20 O1 175.7(5) .
C22 N7 C23 O6 -172.3(13) .
C21 N7 C23 O6 3.9(18) .
C24 N8 C26 O7 -167(3) .
C25 N8 C26 O7 15(4) .
C28 N9 C29 O8 -1(3) .
C27 N9 C29 O8 174.4(17) .
